data_4501734
loop_
_publ_author_name
'Nishizawa, Natsuko'
'Furukawa, Daisuke'
'Kobatake, Seiya'
'Matsumoto, Akikazu'

_publ_section_title
;
 Crystal Phase Transition and Solid-State Photoisomerization of Benzyl
 (Z,Z)-Muconate Polymorphs Studied by Direct Observation of Crystal
 Structure Change
;
_journal_issue 7
_journal_name_full 'Crystal Growth &amp; Design'
_journal_page_first 3203
_journal_paper_doi 10.1021/cg100341g
_journal_volume 10
_journal_year 2010
_chemical_formula_moiety 'C20 H18 O4'
_chemical_formula_sum 'C20 H18 O4'
_chemical_formula_weight 322.34
_chemical_name_systematic
; 
 Dibenzyl (Z,Z)-muconate (69.2%) + dibenzyl (E,E)-muconate (30.8%)
;
_space_group_IT_number 14
_symmetry_cell_setting monoclinic
_symmetry_space_group_name_Hall '-P 2ybc'
_symmetry_space_group_name_H-M 'P 1 21/c 1'
_atom_sites_solution_hydrogens geom
_atom_sites_solution_primary direct
_atom_sites_solution_secondary difmap
_audit_creation_method SHELXL-97
_cell_angle_alpha 90.00
_cell_angle_beta 97.24(5)
_cell_angle_gamma 90.00
_cell_formula_units_Z 2
_cell_length_a 8.154(9)
_cell_length_b 10.567(9)
_cell_length_c 9.465(11)
_cell_measurement_reflns_used 3595
_cell_measurement_temperature 123(2)
_cell_measurement_theta_max 27.3
_cell_measurement_theta_min 3.7
_cell_volume 809.0(15)
_computing_cell_refinement PROCESS-AUTO
_computing_data_collection PROCESS-AUTO
_computing_data_reduction CrystalStructure
_computing_publication_material 'CrystalStructure 3.8'
_computing_structure_refinement 'SHELXL-97 (Sheldrick, 1997)'
_computing_structure_solution SIR92
_diffrn_ambient_temperature 123(2)
_diffrn_detector_area_resol_mean 10.00
_diffrn_measured_fraction_theta_full 0.996
_diffrn_measured_fraction_theta_max 0.996
_diffrn_measurement_device_type 'Rigaku RAXIS-RAPID'
_diffrn_measurement_method \w
_diffrn_radiation_monochromator graphite
_diffrn_radiation_source 'fine-focus sealed tube'
_diffrn_radiation_type MoK\a
_diffrn_radiation_wavelength 0.71075
_diffrn_reflns_av_R_equivalents 0.0935
_diffrn_reflns_av_sigmaI/netI 0.0885
_diffrn_reflns_limit_h_max 10
_diffrn_reflns_limit_h_min -10
_diffrn_reflns_limit_k_max 13
_diffrn_reflns_limit_k_min -12
_diffrn_reflns_limit_l_max 12
_diffrn_reflns_limit_l_min -12
_diffrn_reflns_number 6598
_diffrn_reflns_theta_full 27.47
_diffrn_reflns_theta_max 27.47
_diffrn_reflns_theta_min 3.17
_exptl_absorpt_coefficient_mu 0.092
_exptl_absorpt_correction_T_max 0.9909
_exptl_absorpt_correction_T_min 0.9555
_exptl_absorpt_correction_type multi-scan
_exptl_absorpt_process_details
;
  Higashi, T. (1995). Program for Absorption Correction.
  Rigaku Corporation, Tokyo, Japan.
;
_exptl_crystal_colour colorless
_exptl_crystal_density_diffrn 1.323
_exptl_crystal_density_method 'not measured'
_exptl_crystal_description block
_exptl_crystal_F_000 340
_exptl_crystal_size_max 0.50
_exptl_crystal_size_mid 0.10
_exptl_crystal_size_min 0.10
_refine_diff_density_max 0.150
_refine_diff_density_min -0.183
_refine_diff_density_rms 0.046
_refine_ls_extinction_method none
_refine_ls_goodness_of_fit_ref 0.898
_refine_ls_hydrogen_treatment constr
_refine_ls_matrix_type full
_refine_ls_number_parameters 146
_refine_ls_number_reflns 1849
_refine_ls_number_restraints 0
_refine_ls_restrained_S_all 0.898
_refine_ls_R_factor_all 0.1436
_refine_ls_R_factor_gt 0.0553
_refine_ls_shift/su_max 0.000
_refine_ls_shift/su_mean 0.000
_refine_ls_structure_factor_coef Fsqd
_refine_ls_weighting_details 'calc w=1/[\s^2^(Fo^2^)+(0.0585P)^2^+0.0000P] where P=(Fo^2^+2Fc^2^)/3'
_refine_ls_weighting_scheme calc
_refine_ls_wR_factor_gt 0.1093
_refine_ls_wR_factor_ref 0.1334
_reflns_number_gt 834
_reflns_number_total 1849
_reflns_threshold_expression >2sigma(I)
_cod_data_source_file cg100341g_si_006.cif
_cod_data_source_block ZZ-Bn_beta_UV
_cod_database_code 4501734

loop_
_symmetry_equiv_pos_as_xyz
'x, y, z'
'-x, y+1/2, -z+1/2'
'-x, -y, -z'
'x, -y-1/2, z-1/2'

loop_
_atom_site_label
_atom_site_type_symbol
_atom_site_fract_x
_atom_site_fract_y
_atom_site_fract_z
_atom_site_U_iso_or_equiv
_atom_site_adp_type
_atom_site_occupancy
_atom_site_symmetry_multiplicity
_atom_site_calc_flag
_atom_site_refinement_flags
_atom_site_disorder_group
C1 C 1.0123(6) 0.0546(7) 0.0467(6) 0.043(2) Uani 0.692(17) 1 d P 1
H1 H 1.0663 0.1259 0.0126 0.052 Uiso 0.692(17) 1 calc PR 1
C2 C 0.9651(12) 0.0632(9) 0.1781(9) 0.0444(17) Uani 0.692(17) 1 d P 1
H2 H 0.9893 0.1397 0.2294 0.053 Uiso 0.692(17) 1 calc PR 1
C3 C 0.8774(12) -0.0387(10) 0.2491(11) 0.0348(19) Uani 0.692(17) 1 d P 1
O1 O 0.8469(7) -0.1429(7) 0.2106(7) 0.0498(14) Uani 0.692(17) 1 d P 1
C1E C 0.9654(14) -0.035(2) 0.0543(16) 0.061(6) Uani 0.308(17) 1 d P 2
H1E H 0.9409 -0.1215 0.0351 0.074 Uiso 0.308(17) 1 calc PR 2
C2E C 0.932(2) 0.010(2) 0.180(2) 0.042(4) Uani 0.308(17) 1 d P 2
H2E H 0.9521 0.0964 0.2043 0.050 Uiso 0.308(17) 1 calc PR 2
C3E C 0.862(3) -0.078(3) 0.282(3) 0.058(7) Uani 0.308(17) 1 d P 2
O1E O 0.8403(14) -0.1897(15) 0.260(2) 0.062(3) Uani 0.308(17) 1 d P 2
O2 O 0.83512(19) 0.00460(16) 0.37903(17) 0.0502(5) Uani 1 1 d . .
C4 C 0.7557(3) -0.0793(2) 0.4682(2) 0.0528(7) Uani 1 1 d . .
H4A H 0.8324 -0.1484 0.5028 0.063 Uiso 1 1 calc R .
H4B H 0.6569 -0.1174 0.4128 0.063 Uiso 1 1 calc R .
C5 C 0.7054(3) -0.0069(2) 0.5930(2) 0.0422(6) Uani 1 1 d . .
C6 C 0.6285(3) -0.0751(2) 0.6915(2) 0.0521(7) Uani 1 1 d . .
H6 H 0.6078 -0.1629 0.6774 0.063 Uiso 1 1 calc R .
C7 C 0.5823(3) -0.0152(3) 0.8096(2) 0.0565(7) Uani 1 1 d . .
H7 H 0.5302 -0.0622 0.8771 0.068 Uiso 1 1 calc R .
C8 C 0.6112(3) 0.1130(2) 0.8309(2) 0.0521(7) Uani 1 1 d . .
H8 H 0.5791 0.1542 0.9123 0.063 Uiso 1 1 calc R .
C9 C 0.6867(3) 0.1799(2) 0.7330(2) 0.0469(6) Uani 1 1 d . .
H9 H 0.7068 0.2679 0.7469 0.056 Uiso 1 1 calc R .
C10 C 0.7339(3) 0.1205(2) 0.6141(2) 0.0426(6) Uani 1 1 d . .
H10 H 0.7860 0.1678 0.5470 0.051 Uiso 1 1 calc R .

loop_
_atom_site_aniso_label
_atom_site_aniso_U_11
_atom_site_aniso_U_22
_atom_site_aniso_U_33
_atom_site_aniso_U_23
_atom_site_aniso_U_13
_atom_site_aniso_U_12
C1 0.043(2) 0.048(3) 0.040(4) 0.000(2) 0.0068(18) -0.001(2)
C2 0.046(4) 0.061(5) 0.028(3) -0.001(3) 0.012(2) -0.003(3)
C3 0.037(3) 0.049(6) 0.019(5) 0.000(3) 0.008(3) 0.006(3)
O1 0.061(2) 0.047(4) 0.044(3) -0.008(2) 0.0166(18) -0.009(2)
C1E 0.047(6) 0.096(13) 0.041(10) -0.010(7) 0.007(5) 0.018(7)
C2E 0.034(8) 0.054(11) 0.037(8) -0.011(9) 0.003(6) 0.004(8)
C3E 0.047(8) 0.10(2) 0.028(10) 0.024(10) 0.004(7) -0.001(10)
O1E 0.076(5) 0.043(7) 0.073(8) -0.010(5) 0.034(5) -0.007(5)
O2 0.0566(11) 0.0618(12) 0.0337(9) -0.0078(8) 0.0118(8) 0.0069(9)
C4 0.0526(16) 0.0528(15) 0.0531(15) -0.0005(13) 0.0071(13) 0.0011(13)
C5 0.0388(13) 0.0512(14) 0.0367(12) 0.0028(11) 0.0056(10) 0.0022(12)
C6 0.0536(16) 0.0522(15) 0.0517(15) 0.0047(12) 0.0107(12) -0.0041(12)
C7 0.0543(16) 0.0701(19) 0.0476(15) 0.0158(13) 0.0164(13) -0.0053(14)
C8 0.0518(16) 0.0686(18) 0.0379(13) -0.0025(12) 0.0138(12) 0.0016(14)
C9 0.0481(15) 0.0533(15) 0.0418(13) -0.0007(11) 0.0152(11) -0.0030(12)
C10 0.0439(14) 0.0501(15) 0.0352(12) 0.0059(10) 0.0111(10) -0.0003(12)

loop_
_atom_type_symbol
_atom_type_description
_atom_type_scat_dispersion_real
_atom_type_scat_dispersion_imag
_atom_type_scat_source
C C 0.0033 0.0016 'International Tables Vol C Tables 4.2.6.8 and 6.1.1.4'
H H 0.0000 0.0000 'International Tables Vol C Tables 4.2.6.8 and 6.1.1.4'
O O 0.0106 0.0060 'International Tables Vol C Tables 4.2.6.8 and 6.1.1.4'

loop_
_geom_angle_atom_site_label_1
_geom_angle_atom_site_label_2
_geom_angle_atom_site_label_3
_geom_angle
_geom_angle_site_symmetry_3
C2 C1 C1 125.5(8) 3_755
C1 C2 C3 124.9(8) .
O1 C3 O2 120.9(6) .
O1 C3 C2 128.9(8) .
O2 C3 C2 110.1(8) .
C2E C1E C1E 127(2) 3_755
C1E C2E C3E 119(2) .
O1E C3E O2 137.8(17) .
O1E C3E C2E 123(3) .
O2 C3E C2E 99(2) .
C3E O2 C4 97.6(12) .
C3 O2 C4 119.7(5) .
O2 C4 C5 109.6(2) .
C10 C5 C6 119.5(2) .
C10 C5 C4 123.6(2) .
C6 C5 C4 116.9(2) .
C7 C6 C5 119.9(3) .
C6 C7 C8 120.5(2) .
C9 C8 C7 119.3(2) .
C8 C9 C10 120.6(2) .
C5 C10 C9 120.2(2) .

loop_
_geom_bond_atom_site_label_1
_geom_bond_atom_site_label_2
_geom_bond_distance
_geom_bond_site_symmetry_2
C1 C2 1.350(11) .
C1 C1 1.452(15) 3_755
C2 C3 1.498(7) .
C3 O1 1.177(15) .
C3 O2 1.396(11) .
C1E C2E 1.34(3) .
C1E C1E 1.44(4) 3_755
C2E C3E 1.501(19) .
C3E O1E 1.21(4) .
C3E O2 1.30(4) .
O2 C4 1.433(3) .
C4 C5 1.508(3) .
C5 C10 1.376(3) .
C5 C6 1.389(3) .
C6 C7 1.378(3) .
C7 C8 1.386(3) .
C8 C9 1.371(3) .
C9 C10 1.385(3) .

loop_
_geom_torsion_atom_site_label_1
_geom_torsion_atom_site_label_2
_geom_torsion_atom_site_label_3
_geom_torsion_atom_site_label_4
_geom_torsion
_geom_torsion_site_symmetry_1
C1 C1 C2 C3 -0.6(12) 3_755
C1 C2 C3 O1 6.4(14) .
C1 C2 C3 O2 -175.3(7) .
C1E C1E C2E C3E -178.9(16) 3_755
C1E C2E C3E O1E 3(3) .
C1E C2E C3E O2 -174.3(15) .
O1E C3E O2 C3 -169(7) .
C2E C3E O2 C3 7(3) .
O1E C3E O2 C4 -2(3) .
C2E C3E O2 C4 175.2(13) .
O1 C3 O2 C3E 15(3) .
C2 C3 O2 C3E -163(4) .
O1 C3 O2 C4 1.0(10) .
C2 C3 O2 C4 -177.5(5) .
C3E O2 C4 C5 -179.0(12) .
C3 O2 C4 C5 -173.5(5) .
O2 C4 C5 C10 0.0(3) .
O2 C4 C5 C6 -179.07(19) .
C10 C5 C6 C7 -0.4(3) .
C4 C5 C6 C7 178.7(2) .
C5 C6 C7 C8 0.3(3) .
C6 C7 C8 C9 -0.1(3) .
C7 C8 C9 C10 -0.1(3) .
C6 C5 C10 C9 0.2(3) .
C4 C5 C10 C9 -178.8(2) .
C8 C9 C10 C5 0.0(3) .
